data_7012531
loop_
_publ_author_name
'Rainer F. Winter'
'Stephan Hartmann'
'Stanislav Z\'ali\<s'
'Karl Wilhelm Klinkhammer'

_publ_section_title
;
 Aminoallenylidene complexes of ruthenium(II) from the regioselective
 addition of secondary amines to butatrienylidene intermediates: a
 combined experimental and theoretical study of the hindered rotation
 around the CN-bond
;
_journal_issue 11
_journal_name_full 'Dalton Trans.'
_journal_page_first 2342
_journal_page_last 2352
_journal_paper_doi 10.1039/b211774f
_journal_year 2003
_chemical_formula_sum 'C62 H57 Cl F6 N P4 Ru Sb'
_chemical_formula_weight 1312.24
_chemical_name_systematic
; 
? 
;
_space_group_IT_number 14
_symmetry_cell_setting monoclinic
_symmetry_space_group_name_Hall '-P 2ybc'
_symmetry_space_group_name_H-M 'P 1 21/c 1'
_atom_sites_solution_hydrogens geom
_atom_sites_solution_primary direct
_atom_sites_solution_secondary difmap
_audit_creation_method SHELXL-97
_cell_angle_alpha 90.00
_cell_angle_beta 106.557(4)
_cell_angle_gamma 90.00
_cell_formula_units_Z 4
_cell_length_a 12.8677(9)
_cell_length_b 24.811(3)
_cell_length_c 21.3714(16)
_cell_measurement_reflns_used 42
_cell_measurement_temperature 173(2)
_cell_measurement_theta_max 12
_cell_measurement_theta_min 9
_cell_volume 6540.1(10)
_computing_cell_refinement 'Siemens XScans'
_computing_data_collection 'Siemens XScans'
_computing_data_reduction 'Siemens XScans'
_computing_molecular_graphics 'Bruker Shelxtl 5.1 - XP'
_computing_publication_material 'Bruker Shelxtl'
_computing_structure_refinement 'SHELXL-97 (Sheldrick, 1997)'
_computing_structure_solution 'SHELXS-97 (Sheldrick, 1990)'
_diffrn_ambient_temperature 173(2)
_diffrn_measured_fraction_theta_full 0.994
_diffrn_measured_fraction_theta_max 0.994
_diffrn_measurement_device_type 'Siemens P4 4-circle-diffractometer'
_diffrn_measurement_method '\w scans'
_diffrn_radiation_monochromator graphite
_diffrn_radiation_source 'fine-focus sealed tube'
_diffrn_radiation_type MoK\a
_diffrn_radiation_wavelength 0.71073
_diffrn_reflns_av_R_equivalents 0.0422
_diffrn_reflns_av_sigmaI/netI 0.1068
_diffrn_reflns_limit_h_max 14
_diffrn_reflns_limit_h_min -1
_diffrn_reflns_limit_k_max 28
_diffrn_reflns_limit_k_min -28
_diffrn_reflns_limit_l_max 23
_diffrn_reflns_limit_l_min -24
_diffrn_reflns_number 12324
_diffrn_reflns_theta_full 24.00
_diffrn_reflns_theta_max 24.00
_diffrn_reflns_theta_min 2.15
_diffrn_standards_decay_% 0
_diffrn_standards_interval_count 198
_diffrn_standards_number 2
_exptl_absorpt_coefficient_mu 0.835
_exptl_crystal_colour yellow
_exptl_crystal_density_diffrn 1.333
_exptl_crystal_density_method 'not measured'
_exptl_crystal_description block
_exptl_crystal_F_000 2648
_exptl_crystal_size_max 0.3
_exptl_crystal_size_mid 0.3
_exptl_crystal_size_min 0.2
_refine_diff_density_max 0.995
_refine_diff_density_min -0.995
_refine_diff_density_rms 0.104
_refine_ls_extinction_method none
_refine_ls_goodness_of_fit_ref 1.030
_refine_ls_hydrogen_treatment mixed
_refine_ls_matrix_type full
_refine_ls_number_parameters 790
_refine_ls_number_reflns 10209
_refine_ls_number_restraints 979
_refine_ls_restrained_S_all 1.015
_refine_ls_R_factor_all 0.1212
_refine_ls_R_factor_gt 0.0693
_refine_ls_shift/su_max 0.004
_refine_ls_shift/su_mean 0.000
_refine_ls_structure_factor_coef Fsqd
_refine_ls_weighting_details 'calc w=1/[\s^2^(Fo^2^)+(0.0860P)^2^+0.0000P] where P=(Fo^2^+2Fc^2^)/3'
_refine_ls_weighting_scheme calc
_refine_ls_wR_factor_gt 0.1587
_refine_ls_wR_factor_ref 0.1785
_reflns_number_gt 6170
_reflns_number_total 10209
_reflns_threshold_expression >2sigma(I)
_cod_data_source_file b211774f.txt
_cod_data_source_block diffoq
_cod_depositor_comments
;
The following automatic conversions were performed:
'_symmetry_cell_setting' value 'Monoclinic' changed to 'monoclinic'
according to '/home/saulius/struct/CIF-dictionaries/cif_core.dic'
dictionary named 'cif_core.dic' version 2.4.1 from 2010-06-29.

Automatic conversion script
Id: cif_fix_enum 1527 2010-12-29 10:47:43Z saulius 
;
_cod_original_cell_volume 6540.3(10)
_cod_original_sg_symbol_H-M P2(1)/c
_cod_database_code 7012531

loop_
_symmetry_equiv_pos_as_xyz
'x, y, z'
'-x, y+1/2, -z+1/2'
'-x, -y, -z'
'x, -y-1/2, z-1/2'

loop_
_atom_site_label
_atom_site_type_symbol
_atom_site_fract_x
_atom_site_fract_y
_atom_site_fract_z
_atom_site_U_iso_or_equiv
_atom_site_adp_type
_atom_site_occupancy
_atom_site_symmetry_multiplicity
_atom_site_calc_flag
_atom_site_refinement_flags
_atom_site_disorder_assembly
_atom_site_disorder_group
Ru1 Ru 0.01421(4) 0.68928(2) 0.25381(2) 0.02231(17) Uani 1 1 d . . .
Cl1 Cl 0.02830(15) 0.71349(7) 0.14412(8) 0.0305(4) Uani 1 1 d . . .
P11 P -0.02376(16) 0.59699(7) 0.23867(9) 0.0291(4) Uani 1 1 d . . .
P12 P 0.17884(15) 0.64178(7) 0.27938(9) 0.0278(4) Uani 1 1 d . . .
C10 C 0.1151(6) 0.5755(3) 0.2832(4) 0.0312(17) Uani 1 1 d . . .
H10A H 0.1432 0.5470 0.2600 0.037 Uiso 1 1 calc R . .
H10B H 0.1215 0.5641 0.3285 0.037 Uiso 1 1 calc R . .
C111 C -0.1193(7) 0.5665(3) 0.2770(4) 0.040(2) Uani 1 1 d . . .
C112 C -0.0899(7) 0.5527(3) 0.3434(4) 0.044(2) Uani 1 1 d . . .
H112 H -0.0164 0.5536 0.3693 0.052 Uiso 1 1 calc R . .
C113 C -0.1743(10) 0.5373(4) 0.3705(5) 0.065(3) Uani 1 1 d . . .
H113 H -0.1568 0.5277 0.4154 0.078 Uiso 1 1 calc R . .
C114 C -0.2786(9) 0.5360(4) 0.3341(6) 0.066(3) Uani 1 1 d . . .
H114 H -0.3334 0.5260 0.3537 0.080 Uiso 1 1 calc R . .
C115 C -0.3057(7) 0.5486(3) 0.2712(5) 0.056(3) Uani 1 1 d . . .
H115 H -0.3797 0.5471 0.2463 0.067 Uiso 1 1 calc R . .
C116 C -0.2280(7) 0.5637(3) 0.2412(4) 0.045(2) Uani 1 1 d . . .
H116 H -0.2490 0.5723 0.1960 0.054 Uiso 1 1 calc R . .
C121 C -0.0549(6) 0.5611(3) 0.1614(4) 0.0360(18) Uani 1 1 d . . .
C122 C -0.0965(7) 0.5884(3) 0.1025(4) 0.049(2) Uani 1 1 d . . .
H122 H -0.1091 0.6261 0.1020 0.058 Uiso 1 1 calc R . .
C123 C -0.1189(9) 0.5594(4) 0.0446(4) 0.074(3) Uani 1 1 d . . .
H123 H -0.1466 0.5775 0.0041 0.089 Uiso 1 1 calc R . .
C124 C -0.1013(9) 0.5042(4) 0.0454(5) 0.073(3) Uani 1 1 d . . .
H124 H -0.1169 0.4848 0.0054 0.087 Uiso 1 1 calc R . .
C125 C -0.0618(9) 0.4778(4) 0.1030(5) 0.071(3) Uani 1 1 d . . .
H125 H -0.0494 0.4400 0.1033 0.085 Uiso 1 1 calc R . .
C126 C -0.0397(7) 0.5057(3) 0.1611(4) 0.048(2) Uani 1 1 d . . .
H126 H -0.0138 0.4869 0.2012 0.057 Uiso 1 1 calc R . .
C131 C 0.2583(6) 0.6316(3) 0.2207(3) 0.0310(17) Uani 1 1 d . . .
C132 C 0.2166(6) 0.6017(3) 0.1641(3) 0.0376(18) Uani 1 1 d . . .
H132 H 0.1442 0.5886 0.1537 0.045 Uiso 1 1 calc R . .
C133 C 0.2781(7) 0.5910(4) 0.1233(4) 0.054(2) Uani 1 1 d . . .
H133 H 0.2482 0.5699 0.0853 0.065 Uiso 1 1 calc R . .
C134 C 0.3831(7) 0.6099(4) 0.1358(4) 0.052(2) Uani 1 1 d . . .
H134 H 0.4267 0.6008 0.1081 0.062 Uiso 1 1 calc R . .
C135 C 0.4232(7) 0.6428(4) 0.1907(4) 0.061(3) Uani 1 1 d . . .
H135 H 0.4932 0.6584 0.1992 0.073 Uiso 1 1 calc R . .
C136 C 0.3600(7) 0.6526(3) 0.2329(4) 0.047(2) Uani 1 1 d . . .
H136 H 0.3883 0.6743 0.2706 0.056 Uiso 1 1 calc R . .
C141 C 0.2883(6) 0.6490(3) 0.3540(3) 0.0310(17) Uani 1 1 d . . .
C142 C 0.3067(7) 0.6994(3) 0.3842(3) 0.044(2) Uani 1 1 d . . .
H142 H 0.2563 0.7279 0.3699 0.053 Uiso 1 1 calc R . .
C143 C 0.4021(8) 0.7073(4) 0.4367(4) 0.061(3) Uani 1 1 d . . .
H143 H 0.4169 0.7417 0.4566 0.074 Uiso 1 1 calc R . .
C144 C 0.4717(8) 0.6663(4) 0.4585(4) 0.057(3) Uani 1 1 d . . .
H144 H 0.5357 0.6725 0.4931 0.069 Uiso 1 1 calc R . .
C145 C 0.4520(7) 0.6159(5) 0.4317(4) 0.063(3) Uani 1 1 d . . .
H145 H 0.4997 0.5869 0.4490 0.075 Uiso 1 1 calc R . .
C146 C 0.3600(7) 0.6077(4) 0.3778(4) 0.050(2) Uani 1 1 d . . .
H146 H 0.3474 0.5732 0.3578 0.060 Uiso 1 1 calc R . .
P21 P -0.15434(15) 0.73308(7) 0.22077(8) 0.0264(4) Uani 1 1 d . . .
P22 P 0.04088(15) 0.78206(7) 0.27702(8) 0.0255(4) Uani 1 1 d . . .
C20 C -0.0960(6) 0.8013(3) 0.2256(3) 0.0325(17) Uani 1 1 d . . .
H20A H -0.1323 0.8272 0.2476 0.039 Uiso 1 1 calc R . .
H20B H -0.0953 0.8154 0.1824 0.039 Uiso 1 1 calc R . .
C211 C -0.2514(5) 0.7355(3) 0.2684(3) 0.0288(16) Uani 1 1 d . . .
C212 C -0.2582(6) 0.6917(3) 0.3091(3) 0.0372(18) Uani 1 1 d . . .
H212 H -0.2096 0.6621 0.3137 0.045 Uiso 1 1 calc R . .
C213 C -0.3365(6) 0.6921(4) 0.3425(4) 0.048(2) Uani 1 1 d . . .
H213 H -0.3448 0.6617 0.3677 0.058 Uiso 1 1 calc R . .
C214 C -0.4012(7) 0.7361(4) 0.3389(4) 0.051(2) Uani 1 1 d . . .
H214 H -0.4526 0.7361 0.3632 0.061 Uiso 1 1 calc R . .
C215 C -0.3953(6) 0.7801(4) 0.3019(4) 0.051(2) Uani 1 1 d . . .
H215 H -0.4417 0.8102 0.3000 0.061 Uiso 1 1 calc R . .
C216 C -0.3181(6) 0.7795(3) 0.2664(4) 0.043(2) Uani 1 1 d . . .
H216 H -0.3119 0.8099 0.2407 0.051 Uiso 1 1 calc R . .
C221 C -0.2436(5) 0.7223(3) 0.1389(3) 0.0280(16) Uani 1 1 d . . .
C222 C -0.3173(6) 0.6795(3) 0.1286(4) 0.0388(19) Uani 1 1 d . . .
H222 H -0.3251 0.6596 0.1649 0.047 Uiso 1 1 calc R . .
C223 C -0.3790(7) 0.6658(4) 0.0665(4) 0.048(2) Uani 1 1 d . . .
H223 H -0.4283 0.6364 0.0601 0.058 Uiso 1 1 calc R . .
C224 C -0.3683(7) 0.6954(4) 0.0134(4) 0.057(2) Uani 1 1 d . . .
H224 H -0.4108 0.6862 -0.0294 0.068 Uiso 1 1 calc R . .
C225 C -0.2978(7) 0.7374(4) 0.0221(4) 0.059(3) Uani 1 1 d . . .
H225 H -0.2904 0.7571 -0.0145 0.071 Uiso 1 1 calc R . .
C226 C -0.2366(7) 0.7514(3) 0.0847(3) 0.047(2) Uani 1 1 d . . .
H226 H -0.1891 0.7814 0.0906 0.056 Uiso 1 1 calc R . .
C231 C 0.1385(6) 0.8248(3) 0.2544(3) 0.0279(16) Uani 1 1 d . . .
C232 C 0.1232(6) 0.8800(3) 0.2512(3) 0.0344(18) Uani 1 1 d . . .
H232 H 0.0590 0.8952 0.2573 0.041 Uiso 1 1 calc R . .
C233 C 0.2026(8) 0.9136(3) 0.2388(4) 0.051(2) Uani 1 1 d . . .
H233 H 0.1933 0.9516 0.2379 0.061 Uiso 1 1 calc R . .
C234 C 0.2923(7) 0.8920(4) 0.2282(4) 0.056(2) Uani 1 1 d . . .
H234 H 0.3458 0.9149 0.2195 0.067 Uiso 1 1 calc R . .
C235 C 0.3071(7) 0.8359(4) 0.2298(4) 0.056(2) Uani 1 1 d . . .
H235 H 0.3703 0.8209 0.2221 0.068 Uiso 1 1 calc R . .
C236 C 0.2310(6) 0.8027(3) 0.2424(3) 0.0382(19) Uani 1 1 d . . .
H236 H 0.2407 0.7648 0.2431 0.046 Uiso 1 1 calc R . .
C241 C 0.0498(6) 0.8067(3) 0.3588(3) 0.0318(17) Uani 1 1 d . . .
C242 C 0.1497(7) 0.8210(3) 0.4002(3) 0.041(2) Uani 1 1 d . . .
H242 H 0.2116 0.8203 0.3843 0.050 Uiso 1 1 calc R . .
C243 C 0.1620(8) 0.8365(3) 0.4645(4) 0.052(2) Uani 1 1 d . . .
H243 H 0.2315 0.8459 0.4921 0.062 Uiso 1 1 calc R . .
C244 C 0.0742(10) 0.8379(4) 0.4878(4) 0.061(3) Uani 1 1 d . . .
H244 H 0.0827 0.8477 0.5319 0.073 Uiso 1 1 calc R . .
C245 C -0.0264(9) 0.8253(3) 0.4479(4) 0.060(3) Uani 1 1 d . . .
H245 H -0.0879 0.8275 0.4640 0.072 Uiso 1 1 calc R . .
C246 C -0.0391(7) 0.8090(3) 0.3826(4) 0.043(2) Uani 1 1 d . . .
H246 H -0.1088 0.7996 0.3552 0.051 Uiso 1 1 calc R . .
C1 C 0.0148(5) 0.6771(3) 0.3439(3) 0.0241(15) Uani 1 1 d . . .
C2 C 0.0226(6) 0.6703(3) 0.4015(3) 0.0349(18) Uani 1 1 d . . .
C3 C 0.0150(7) 0.6664(3) 0.4653(3) 0.0375(19) Uani 1 1 d . . .
C31 C -0.0834(8) 0.6921(4) 0.4798(4) 0.067(3) Uani 1 1 d . . .
H31A H -0.1333 0.6638 0.4851 0.100 Uiso 1 1 calc R . .
H31B H -0.1203 0.7157 0.4435 0.100 Uiso 1 1 calc R . .
H31C H -0.0596 0.7133 0.5200 0.100 Uiso 1 1 calc R . .
N4 N 0.0840(6) 0.6407(3) 0.5113(3) 0.053(2) Uani 1 1 d . . .
C41 C 0.0713(9) 0.6389(5) 0.5794(4) 0.083(4) Uani 1 1 d . . .
H41A H 0.0732 0.6757 0.5965 0.124 Uiso 1 1 calc R . .
H41B H 0.1307 0.6179 0.6078 0.124 Uiso 1 1 calc R . .
H41C H 0.0019 0.6221 0.5782 0.124 Uiso 1 1 calc R . .
C5 C 0.1825(8) 0.6185(4) 0.5038(5) 0.064(3) Uani 1 1 d . . .
H5A H 0.1829 0.6207 0.4576 0.076 Uiso 1 1 calc R . .
H5B H 0.1893 0.5802 0.5173 0.076 Uiso 1 1 calc R . .
C51 C 0.2790(8) 0.6519(4) 0.5481(4) 0.060(3) Uani 1 1 d . . .
C52 C 0.3774(8) 0.6265(5) 0.5800(5) 0.078(3) Uani 1 1 d . . .
H52 H 0.3839 0.5884 0.5780 0.094 Uiso 1 1 calc R . .
C53 C 0.4636(8) 0.6570(7) 0.6138(4) 0.084(4) Uani 1 1 d . . .
H53 H 0.5293 0.6392 0.6357 0.101 Uiso 1 1 calc R . .
C54 C 0.4597(10) 0.7124(6) 0.6176(5) 0.083(4) Uani 1 1 d . . .
H54 H 0.5220 0.7327 0.6394 0.100 Uiso 1 1 calc R . .
C55 C 0.3648(11) 0.7365(5) 0.5894(6) 0.089(4) Uani 1 1 d . . .
H55 H 0.3600 0.7746 0.5928 0.106 Uiso 1 1 calc R . .
C56 C 0.2726(10) 0.7079(4) 0.5552(5) 0.086(4) Uani 1 1 d . . .
H56 H 0.2060 0.7262 0.5369 0.103 Uiso 1 1 calc R . .
Sb1A Sb 0.23723(18) 0.44677(8) 0.43676(12) 0.0762(7) Uani 0.550(3) 1 d PDU A 1
F1 F 0.3607(5) 0.4366(4) 0.4131(4) 0.155(6) Uani 0.550(3) 1 d PDU A 1
F2 F 0.1138(5) 0.4570(4) 0.4605(4) 0.130(5) Uani 0.550(3) 1 d PDU A 1
F3 F 0.2366(9) 0.5175(2) 0.4145(7) 0.104(9) Uani 0.293(10) 1 d PDU A 1
F4 F 0.3176(6) 0.4629(6) 0.5193(3) 0.090(7) Uani 0.293(10) 1 d PDU A 1
F5 F 0.1568(6) 0.4307(6) 0.3542(3) 0.180(13) Uani 0.293(10) 1 d PDU A 1
F6 F 0.2378(9) 0.3761(2) 0.4590(7) 0.195(15) Uani 0.293(10) 1 d PDU A 1
Sb1B Sb 0.2280(3) 0.43807(12) 0.4006(2) 0.1262(15) Uani 0.450(3) 1 d PDU A 2
F7 F 0.2680(10) 0.3741(3) 0.3732(6) 0.217(10) Uani 0.450(3) 1 d PDU A 2
F8 F 0.3104(10) 0.4735(5) 0.3575(6) 0.213(11) Uani 0.450(3) 1 d PDU A 2
F9 F 0.1880(10) 0.5021(3) 0.4280(6) 0.111(6) Uani 0.450(3) 1 d PDU A 2
F10 F 0.1455(10) 0.4026(5) 0.4436(6) 0.300(15) Uani 0.450(3) 1 d PDU A 2
F11 F 0.1127(8) 0.4413(5) 0.3281(4) 0.131(7) Uani 0.450(3) 1 d PDU A 2
F12 F 0.3433(8) 0.4350(5) 0.4731(5) 0.281(14) Uani 0.450(3) 1 d PDU A 2
F3B F 0.2835(9) 0.3979(5) 0.5022(6) 0.090(8) Uani 0.257(10) 1 d PDU B 3
F4B F 0.1715(8) 0.3932(5) 0.3817(6) 0.124(10) Uani 0.257(10) 1 d PDU B 3
F5B F 0.1909(9) 0.4956(5) 0.3714(6) 0.172(14) Uani 0.257(10) 1 d PDU B 3
F6B F 0.3029(8) 0.5004(5) 0.4918(7) 0.190(15) Uani 0.257(10) 1 d PDU B 3

loop_
_atom_site_aniso_label
_atom_site_aniso_U_11
_atom_site_aniso_U_22
_atom_site_aniso_U_33
_atom_site_aniso_U_23
_atom_site_aniso_U_13
_atom_site_aniso_U_12
Ru1 0.0236(3) 0.0232(3) 0.0216(3) 0.0005(2) 0.0088(2) 0.0004(3)
Cl1 0.0368(10) 0.0333(9) 0.0246(9) 0.0011(7) 0.0140(8) -0.0007(8)
P11 0.0313(10) 0.0246(10) 0.0333(10) 0.0002(8) 0.0122(9) -0.0001(9)
P12 0.0268(11) 0.0278(10) 0.0310(10) 0.0015(8) 0.0118(9) 0.0019(8)
C10 0.038(4) 0.017(4) 0.040(4) 0.012(3) 0.013(4) 0.004(3)
C111 0.049(5) 0.017(4) 0.060(5) -0.001(4) 0.027(5) 0.005(4)
C112 0.061(6) 0.030(4) 0.048(5) 0.003(4) 0.028(4) -0.014(4)
C113 0.100(9) 0.063(6) 0.055(6) 0.002(5) 0.058(6) -0.014(6)
C114 0.064(7) 0.042(5) 0.120(10) -0.003(6) 0.070(7) -0.011(5)
C115 0.039(5) 0.042(5) 0.099(8) 0.010(5) 0.039(6) -0.001(4)
C116 0.038(5) 0.036(5) 0.066(6) 0.008(4) 0.021(4) 0.005(4)
C121 0.038(5) 0.032(4) 0.044(4) -0.005(4) 0.020(4) -0.008(4)
C122 0.051(5) 0.041(5) 0.051(5) -0.013(4) 0.010(4) -0.015(4)
C123 0.108(9) 0.074(7) 0.042(5) -0.017(5) 0.023(6) -0.042(7)
C124 0.091(9) 0.069(7) 0.069(7) -0.040(6) 0.041(7) -0.035(7)
C125 0.079(8) 0.050(6) 0.090(8) -0.025(6) 0.033(7) -0.022(6)
C126 0.065(6) 0.033(5) 0.046(5) -0.013(4) 0.018(5) -0.008(4)
C131 0.026(4) 0.032(4) 0.035(4) 0.007(3) 0.009(3) 0.008(3)
C132 0.033(4) 0.051(5) 0.031(4) 0.001(4) 0.012(4) -0.002(4)
C133 0.054(6) 0.075(7) 0.032(4) -0.012(4) 0.011(4) 0.005(5)
C134 0.046(5) 0.077(7) 0.038(5) 0.001(5) 0.023(4) 0.012(5)
C135 0.039(5) 0.091(8) 0.061(6) -0.003(5) 0.026(5) -0.008(5)
C136 0.035(5) 0.056(6) 0.052(5) -0.014(4) 0.016(4) -0.004(4)
C141 0.025(4) 0.047(5) 0.023(4) 0.003(3) 0.010(3) 0.007(4)
C142 0.052(5) 0.049(5) 0.028(4) 0.002(4) 0.007(4) -0.004(4)
C143 0.053(6) 0.091(8) 0.037(5) -0.010(5) 0.006(5) -0.022(6)
C144 0.044(6) 0.093(8) 0.031(5) 0.002(5) 0.003(4) -0.002(6)
C145 0.032(5) 0.102(9) 0.045(5) 0.018(5) -0.004(4) 0.017(5)
C146 0.037(5) 0.064(6) 0.048(5) 0.004(4) 0.010(4) 0.007(5)
P21 0.0253(10) 0.0298(10) 0.0259(9) 0.0027(8) 0.0104(8) 0.0017(8)
P22 0.0287(10) 0.0243(10) 0.0256(9) -0.0025(8) 0.0112(8) -0.0015(8)
C20 0.032(4) 0.035(4) 0.029(4) 0.004(3) 0.007(3) 0.000(3)
C211 0.018(4) 0.041(4) 0.026(4) -0.002(3) 0.005(3) 0.002(3)
C212 0.032(4) 0.050(5) 0.032(4) 0.000(4) 0.013(3) -0.008(4)
C213 0.039(5) 0.069(6) 0.036(4) 0.005(4) 0.011(4) -0.011(5)
C214 0.029(5) 0.088(7) 0.037(5) -0.011(5) 0.013(4) -0.011(5)
C215 0.023(4) 0.067(6) 0.061(6) -0.014(5) 0.009(4) 0.015(4)
C216 0.026(4) 0.049(5) 0.051(5) 0.003(4) 0.008(4) 0.006(4)
C221 0.018(4) 0.037(4) 0.028(4) 0.002(3) 0.005(3) 0.003(3)
C222 0.034(4) 0.047(5) 0.039(4) 0.011(4) 0.015(4) -0.003(4)
C223 0.048(5) 0.054(5) 0.041(5) -0.004(4) 0.009(4) -0.011(4)
C224 0.047(5) 0.084(7) 0.033(4) 0.001(5) 0.002(4) -0.001(6)
C225 0.045(6) 0.087(7) 0.039(5) 0.021(5) 0.001(4) -0.019(5)
C226 0.044(5) 0.058(5) 0.032(4) 0.008(4) 0.002(4) -0.015(4)
C231 0.036(4) 0.020(4) 0.029(4) 0.002(3) 0.011(3) 0.001(3)
C232 0.042(5) 0.031(4) 0.034(4) -0.004(3) 0.016(4) -0.008(4)
C233 0.071(7) 0.029(4) 0.057(5) -0.007(4) 0.025(5) -0.015(5)
C234 0.052(6) 0.057(6) 0.066(6) -0.002(5) 0.030(5) -0.022(5)
C235 0.040(5) 0.068(6) 0.067(6) -0.003(5) 0.024(5) -0.001(5)
C236 0.041(5) 0.033(4) 0.045(4) 0.000(4) 0.019(4) 0.006(4)
C241 0.049(5) 0.020(4) 0.031(4) 0.004(3) 0.019(4) -0.001(4)
C242 0.055(5) 0.039(5) 0.031(4) -0.002(3) 0.013(4) 0.007(4)
C243 0.068(7) 0.047(5) 0.033(5) -0.006(4) 0.001(5) -0.005(5)
C244 0.106(9) 0.048(5) 0.033(5) -0.013(4) 0.026(6) -0.021(6)
C245 0.084(8) 0.047(6) 0.068(6) -0.012(5) 0.053(6) -0.013(5)
C246 0.054(5) 0.046(5) 0.037(4) -0.013(4) 0.028(4) -0.014(4)
C1 0.027(4) 0.024(4) 0.021(4) -0.004(3) 0.008(3) -0.001(3)
C2 0.032(4) 0.042(5) 0.026(4) 0.003(3) 0.001(3) -0.004(4)
C3 0.045(5) 0.042(4) 0.024(4) 0.006(3) 0.008(4) -0.015(4)
C31 0.086(7) 0.089(7) 0.043(5) 0.007(5) 0.047(5) 0.006(6)
N4 0.065(5) 0.062(5) 0.028(4) 0.008(3) 0.008(4) -0.019(4)
C41 0.112(9) 0.112(9) 0.019(4) 0.009(5) 0.011(5) -0.030(8)
C5 0.068(7) 0.059(6) 0.063(6) 0.019(5) 0.017(6) 0.006(5)
C51 0.057(6) 0.074(7) 0.048(5) 0.015(5) 0.015(5) -0.008(5)
C52 0.051(7) 0.099(9) 0.077(7) 0.026(6) 0.005(6) 0.016(6)
C53 0.031(6) 0.171(14) 0.040(6) 0.011(8) -0.005(5) -0.008(8)
C54 0.070(9) 0.123(11) 0.052(7) 0.010(7) 0.010(6) -0.030(9)
C55 0.096(10) 0.076(8) 0.082(8) 0.001(6) 0.008(8) -0.029(8)
C56 0.075(8) 0.060(7) 0.101(9) 0.013(6) -0.009(7) -0.005(6)
Sb1A 0.0734(13) 0.0426(9) 0.1112(17) -0.0087(10) 0.0240(14) -0.0054(8)
F1 0.098(10) 0.227(15) 0.169(12) 0.020(11) 0.085(10) 0.008(10)
F2 0.110(10) 0.150(12) 0.124(10) -0.062(9) 0.025(8) -0.002(9)
F3 0.135(17) 0.074(12) 0.080(13) 0.059(10) -0.006(12) -0.025(12)
F4 0.082(12) 0.151(16) 0.035(9) 0.029(10) 0.013(9) 0.044(11)
F5 0.18(2) 0.181(19) 0.146(17) -0.128(15) -0.014(15) -0.001(16)
F6 0.18(2) 0.16(2) 0.26(2) 0.016(16) 0.086(16) -0.006(16)
Sb1B 0.122(2) 0.0512(15) 0.147(3) 0.0110(18) -0.057(2) 0.0003(14)
F7 0.221(18) 0.097(12) 0.267(18) -0.019(13) -0.037(14) 0.023(13)
F8 0.214(18) 0.179(17) 0.270(19) 0.013(15) 0.107(15) -0.027(15)
F9 0.115(12) 0.126(12) 0.094(10) -0.008(10) 0.034(9) 0.001(10)
F10 0.30(2) 0.27(2) 0.32(2) 0.137(16) 0.067(16) 0.000(17)
F11 0.097(11) 0.124(12) 0.134(12) -0.004(10) -0.031(10) 0.019(10)
F12 0.243(19) 0.27(2) 0.27(2) 0.041(16) -0.026(15) 0.058(16)
F3B 0.080(13) 0.106(15) 0.072(12) 0.001(11) 0.001(11) -0.049(12)
F4B 0.139(16) 0.100(15) 0.126(15) -0.096(12) 0.028(13) 0.008(13)
F5B 0.17(2) 0.149(19) 0.18(2) 0.075(16) 0.017(16) -0.003(16)
F6B 0.18(2) 0.17(2) 0.20(2) -0.025(16) 0.033(16) -0.026(16)

loop_
_atom_type_symbol
_atom_type_description
_atom_type_scat_dispersion_real
_atom_type_scat_dispersion_imag
_atom_type_scat_source
C C 0.0033 0.0016 'International Tables Vol C Tables 4.2.6.8 and 6.1.1.4'
H H 0.0000 0.0000 'International Tables Vol C Tables 4.2.6.8 and 6.1.1.4'
N N 0.0061 0.0033 'International Tables Vol C Tables 4.2.6.8 and 6.1.1.4'
F F 0.0171 0.0103 'International Tables Vol C Tables 4.2.6.8 and 6.1.1.4'
P P 0.1023 0.0942 'International Tables Vol C Tables 4.2.6.8 and 6.1.1.4'
Cl Cl 0.1484 0.1585 'International Tables Vol C Tables 4.2.6.8 and 6.1.1.4'
Ru Ru -1.2594 0.8363 'International Tables Vol C Tables 4.2.6.8 and 6.1.1.4'
Sb Sb -0.5866 1.5461 'International Tables Vol C Tables 4.2.6.8 and 6.1.1.4'

loop_
_geom_angle_atom_site_label_1
_geom_angle_atom_site_label_2
_geom_angle_atom_site_label_3
_geom_angle
_geom_angle_site_symmetry_1
_geom_angle_site_symmetry_3
_geom_angle_publ_flag
C1 Ru1 P11 85.78(19) . . ?
C1 Ru1 P21 96.5(2) . . ?
P11 Ru1 P21 105.80(7) . . ?
C1 Ru1 P12 86.7(2) . . ?
P11 Ru1 P12 71.38(7) . . ?
P21 Ru1 P12 175.64(7) . . ?
C1 Ru1 P22 89.12(19) . . ?
P11 Ru1 P22 173.78(7) . . ?
P21 Ru1 P22 71.22(7) . . ?
P12 Ru1 P22 111.91(7) . . ?
C1 Ru1 Cl1 173.35(19) . . ?
P11 Ru1 Cl1 100.07(6) . . ?
P21 Ru1 Cl1 85.04(6) . . ?
P12 Ru1 Cl1 92.14(6) . . ?
P22 Ru1 Cl1 85.23(6) . . ?
C121 P11 C111 101.7(3) . . ?
C121 P11 C10 104.9(3) . . ?
C111 P11 C10 109.0(3) . . ?
C121 P11 Ru1 126.0(3) . . ?
C111 P11 Ru1 118.9(2) . . ?
C10 P11 Ru1 94.4(2) . . ?
C141 P12 C131 99.7(3) . . ?
C141 P12 C10 106.9(3) . . ?
C131 P12 C10 104.3(3) . . ?
C141 P12 Ru1 125.4(2) . . ?
C131 P12 Ru1 123.2(2) . . ?
C10 P12 Ru1 94.3(2) . . ?
P11 C10 P12 95.6(3) . . ?
C116 C111 C112 118.8(8) . . ?
C116 C111 P11 118.3(6) . . ?
C112 C111 P11 122.3(6) . . ?
C111 C112 C113 117.5(9) . . ?
C114 C113 C112 121.4(9) . . ?
C115 C114 C113 120.8(9) . . ?
C114 C115 C116 121.1(9) . . ?
C115 C116 C111 120.3(8) . . ?
C126 C121 C122 119.7(7) . . ?
C126 C121 P11 119.6(6) . . ?
C122 C121 P11 120.7(6) . . ?
C123 C122 C121 118.8(8) . . ?
C124 C123 C122 120.6(10) . . ?
C125 C124 C123 120.3(9) . . ?
C124 C125 C126 120.1(10) . . ?
C125 C126 C121 120.6(9) . . ?
C136 C131 C132 118.8(7) . . ?
C136 C131 P12 120.3(6) . . ?
C132 C131 P12 120.9(6) . . ?
C133 C132 C131 120.7(8) . . ?
C132 C133 C134 121.8(8) . . ?
C133 C134 C135 117.7(8) . . ?
C136 C135 C134 120.0(8) . . ?
C131 C136 C135 120.8(8) . . ?
C146 C141 C142 119.3(7) . . ?
C146 C141 P12 121.6(6) . . ?
C142 C141 P12 118.8(6) . . ?
C141 C142 C143 118.9(8) . . ?
C144 C143 C142 120.6(9) . . ?
C143 C144 C145 121.3(9) . . ?
C144 C145 C146 119.1(9) . . ?
C141 C146 C145 120.8(9) . . ?
C221 P21 C211 101.4(3) . . ?
C221 P21 C20 109.0(3) . . ?
C211 P21 C20 105.8(3) . . ?
C221 P21 Ru1 119.8(2) . . ?
C211 P21 Ru1 124.6(2) . . ?
C20 P21 Ru1 94.7(2) . . ?
C231 P22 C241 101.5(3) . . ?
C231 P22 C20 107.8(3) . . ?
C241 P22 C20 105.7(3) . . ?
C231 P22 Ru1 125.8(2) . . ?
C241 P22 Ru1 119.6(2) . . ?
C20 P22 Ru1 94.0(2) . . ?
P21 C20 P22 95.8(3) . . ?
C216 C211 C212 118.7(7) . . ?
C216 C211 P21 121.8(6) . . ?
C212 C211 P21 119.4(5) . . ?
C213 C212 C211 119.5(8) . . ?
C214 C213 C212 119.9(8) . . ?
C213 C214 C215 122.7(8) . . ?
C214 C215 C216 118.0(8) . . ?
C211 C216 C215 121.2(8) . . ?
C226 C221 C222 117.7(6) . . ?
C226 C221 P21 123.5(6) . . ?
C222 C221 P21 118.5(5) . . ?
C223 C222 C221 121.1(7) . . ?
C222 C223 C224 119.3(8) . . ?
C225 C224 C223 120.7(8) . . ?
C224 C225 C226 119.7(8) . . ?
C221 C226 C225 121.3(8) . . ?
C232 C231 C236 119.7(7) . . ?
C232 C231 P22 119.6(6) . . ?
C236 C231 P22 120.7(5) . . ?
C231 C232 C233 119.8(8) . . ?
C234 C233 C232 120.1(8) . . ?
C233 C234 C235 120.3(8) . . ?
C236 C235 C234 120.2(8) . . ?
C235 C236 C231 119.8(7) . . ?
C246 C241 C242 118.1(7) . . ?
C246 C241 P22 122.3(6) . . ?
C242 C241 P22 119.4(6) . . ?
C241 C242 C243 121.6(8) . . ?
C244 C243 C242 119.8(8) . . ?
C243 C244 C245 120.3(8) . . ?
C244 C245 C246 120.1(8) . . ?
C241 C246 C245 120.0(8) . . ?
C2 C1 Ru1 175.6(6) . . ?
C1 C2 C3 170.8(8) . . ?
N4 C3 C2 123.6(8) . . ?
N4 C3 C31 118.9(7) . . ?
C2 C3 C31 117.4(7) . . ?
C3 N4 C5 123.0(7) . . ?
C3 N4 C41 120.5(8) . . ?
C5 N4 C41 116.0(8) . . ?
N4 C5 C51 107.7(8) . . ?
C56 C51 C52 117.8(10) . . ?
C56 C51 C5 121.9(9) . . ?
C52 C51 C5 120.2(10) . . ?
C53 C52 C51 119.4(11) . . ?
C52 C53 C54 123.0(12) . . ?
C55 C54 C53 117.6(12) . . ?
C54 C55 C56 122.5(12) . . ?
C55 C56 C51 119.5(11) . . ?
F5 Sb1A F6 90.01(6) . . ?
F5 Sb1A F1 90.04(6) . . ?
F6 Sb1A F1 90.00(6) . . ?
F5 Sb1A F3 89.99(6) . . ?
F6 Sb1A F3 179.98(9) . . ?
F1 Sb1A F3 90.02(6) . . ?
F5 Sb1A F4 179.97(9) . . ?
F6 Sb1A F4 90.01(6) . . ?
F1 Sb1A F4 89.99(6) . . ?
F3 Sb1A F4 89.99(6) . . ?
F5 Sb1A F2 90.01(6) . . ?
F6 Sb1A F2 90.00(6) . . ?
F1 Sb1A F2 179.96(7) . . ?
F3 Sb1A F2 89.98(6) . . ?
F4 Sb1A F2 89.97(6) . . ?
F10 Sb1B F7 90.03(6) . . ?
F10 Sb1B F12 90.03(6) . . ?
F7 Sb1B F12 90.02(6) . . ?
F10 Sb1B F11 90.02(6) . . ?
F7 Sb1B F11 90.03(6) . . ?
F12 Sb1B F11 179.93(9) . . ?
F10 Sb1B F9 90.02(6) . . ?
F7 Sb1B F9 179.95(8) . . ?
F12 Sb1B F9 90.00(6) . . ?
F11 Sb1B F9 89.96(6) . . ?
F10 Sb1B F8 179.97(10) . . ?
F7 Sb1B F8 89.99(6) . . ?
F12 Sb1B F8 89.99(6) . . ?
F11 Sb1B F8 89.96(6) . . ?
F9 Sb1B F8 89.96(6) . . ?

loop_
_geom_bond_atom_site_label_1
_geom_bond_atom_site_label_2
_geom_bond_distance
_geom_bond_site_symmetry_2
_geom_bond_publ_flag
Ru1 C1 1.947(6) . ?
Ru1 P11 2.3446(19) . ?
Ru1 P21 2.3474(19) . ?
Ru1 P12 2.349(2) . ?
Ru1 P22 2.3593(19) . ?
Ru1 Cl1 2.4763(17) . ?
P11 C121 1.819(7) . ?
P11 C111 1.823(8) . ?
P11 C10 1.848(7) . ?
P12 C141 1.812(7) . ?
P12 C131 1.847(7) . ?
P12 C10 1.849(7) . ?
C111 C116 1.392(11) . ?
C111 C112 1.404(10) . ?
C112 C113 1.422(12) . ?
C113 C114 1.346(14) . ?
C114 C115 1.326(13) . ?
C115 C116 1.385(11) . ?
C121 C126 1.388(10) . ?
C121 C122 1.395(11) . ?
C122 C123 1.389(11) . ?
C123 C124 1.388(14) . ?
C124 C125 1.360(14) . ?
C125 C126 1.378(11) . ?
C131 C136 1.364(10) . ?
C131 C132 1.391(10) . ?
C132 C133 1.360(10) . ?
C133 C134 1.383(12) . ?
C134 C135 1.401(12) . ?
C135 C136 1.397(11) . ?
C141 C146 1.375(11) . ?
C141 C142 1.396(10) . ?
C142 C143 1.420(11) . ?
C143 C144 1.347(13) . ?
C144 C145 1.368(13) . ?
C145 C146 1.412(11) . ?
P21 C221 1.819(7) . ?
P21 C211 1.823(7) . ?
P21 C20 1.842(7) . ?
P22 C231 1.812(7) . ?
P22 C241 1.824(7) . ?
P22 C20 1.852(7) . ?
C211 C216 1.383(10) . ?
C211 C212 1.411(10) . ?
C212 C213 1.391(10) . ?
C213 C214 1.363(12) . ?
C214 C215 1.363(12) . ?
C215 C216 1.409(11) . ?
C221 C226 1.389(10) . ?
C221 C222 1.397(10) . ?
C222 C223 1.381(10) . ?
C223 C224 1.390(11) . ?
C224 C225 1.359(12) . ?
C225 C226 1.389(11) . ?
C231 C232 1.383(9) . ?
C231 C236 1.398(10) . ?
C232 C233 1.399(11) . ?
C233 C234 1.349(12) . ?
C234 C235 1.406(12) . ?
C235 C236 1.363(11) . ?
C241 C246 1.379(10) . ?
C241 C242 1.383(11) . ?
C242 C243 1.393(10) . ?
C243 C244 1.357(13) . ?
C244 C245 1.368(13) . ?
C245 C246 1.417(11) . ?
C1 C2 1.217(9) . ?
C2 C3 1.398(9) . ?
C3 N4 1.290(10) . ?
C3 C31 1.526(12) . ?
N4 C5 1.432(12) . ?
N4 C41 1.512(9) . ?
C5 C51 1.567(13) . ?
C51 C56 1.402(14) . ?
C51 C52 1.405(13) . ?
C52 C53 1.368(14) . ?
C53 C54 1.379(16) . ?
C54 C55 1.339(16) . ?
C55 C56 1.398(14) . ?
Sb1A F5 1.817(5) . ?
Sb1A F6 1.817(5) . ?
Sb1A F1 1.817(5) . ?
Sb1A F3 1.817(5) . ?
Sb1A F4 1.817(5) . ?
Sb1A F2 1.817(5) . ?
Sb1B F10 1.816(5) . ?
Sb1B F7 1.817(5) . ?
Sb1B F12 1.817(5) . ?
Sb1B F11 1.817(5) . ?
Sb1B F9 1.817(5) . ?
Sb1B F8 1.817(5) . ?
